data_1519465
loop_
_publ_author_name
'Taylor, Peter G.'
'Horton, Peter N.'
'Hursthouse, Michael B.'

_publ_section_title
;
 C32H48O8Si8
;
_journal_name_full 'Crystal Structure Report Archive'
_journal_page_first 937
_journal_year 2002
_chemical_formula_sum 'C32 H48 O8 Si8'
_chemical_formula_weight 785.42
_space_group_IT_number 2
_symmetry_cell_setting triclinic
_symmetry_space_group_name_Hall '-P 1'
_symmetry_space_group_name_H-M 'P -1'
_atom_sites_solution_hydrogens geom
_atom_sites_solution_primary direct
_atom_sites_solution_secondary difmap
_cell_angle_alpha 86.132(5)
_cell_angle_beta 81.457(5)
_cell_angle_gamma 68.060(12)
_cell_formula_units_Z 2
_cell_length_a 10.6038(12)
_cell_length_b 11.3298(14)
_cell_length_c 19.444(3)
_cell_measurement_reflns_used 4028
_cell_measurement_temperature 120(2)
_cell_measurement_theta_max 27.485
_cell_measurement_theta_min 2.910
_cell_volume 2142.6(5)
_computing_cell_refinement ' DENZO (Otwinowski & Minor, 1997) and COLLECT (Hooft, 1998)'
_computing_data_collection ' DENZO (Otwinowski and Minor, 1997)'
_computing_data_reduction ' DENZO (Otwinowski & Minor, 1997) and COLLECT (Hooft, 1998)'
_computing_molecular_graphics 'PLATON (Spek, 1990)'
_computing_structure_refinement 'SHELXL-97 (Sheldrick, 1997b)'
_computing_structure_solution 'SHELXS-97 (Sheldrick, 1997a)'
_diffrn_ambient_temperature 120(2)
_diffrn_detector_area_resol_mean 9.091
_diffrn_measured_fraction_theta_full 0.601
_diffrn_measured_fraction_theta_max 0.601
_diffrn_measurement_device_type 'Nonius KappaCCD Area Detector'
_diffrn_measurement_method '\f and \w scans to fill Ewald Sphere'
_diffrn_radiation_monochromator graphite
_diffrn_radiation_source 'Nonius FR591 rotating anode'
_diffrn_radiation_type MoK\a
_diffrn_radiation_wavelength 0.71073
_diffrn_reflns_av_R_equivalents 0.0864
_diffrn_reflns_av_sigmaI/netI 0.1774
_diffrn_reflns_limit_h_max 13
_diffrn_reflns_limit_h_min -13
_diffrn_reflns_limit_k_max 14
_diffrn_reflns_limit_k_min -14
_diffrn_reflns_limit_l_max 25
_diffrn_reflns_limit_l_min -25
_diffrn_reflns_number 12780
_diffrn_reflns_theta_full 27.59
_diffrn_reflns_theta_max 27.59
_diffrn_reflns_theta_min 3.17
_exptl_absorpt_coefficient_mu 0.293
_exptl_absorpt_correction_T_max 0.9492
_exptl_absorpt_correction_T_min 0.8968
_exptl_absorpt_correction_type multi-scan
_exptl_absorpt_process_details 'SORTAV Blessing (1997)'
_exptl_crystal_colour Colourless
_exptl_crystal_density_diffrn 1.217
_exptl_crystal_density_method 'not measured'
_exptl_crystal_description Block
_exptl_crystal_F_000 832
_exptl_crystal_size_max 0.38
_exptl_crystal_size_mid 0.24
_exptl_crystal_size_min 0.18
_refine_diff_density_max 0.857
_refine_diff_density_min -0.411
_refine_diff_density_rms 0.068
_refine_ls_extinction_method none
_refine_ls_goodness_of_fit_ref 1.000
_refine_ls_hydrogen_treatment mixed
_refine_ls_matrix_type full
_refine_ls_number_parameters 453
_refine_ls_number_reflns 5962
_refine_ls_number_restraints 16
_refine_ls_restrained_S_all 1.001
_refine_ls_R_factor_all 0.1995
_refine_ls_R_factor_gt 0.0751
_refine_ls_shift/su_max 0.005
_refine_ls_shift/su_mean 0.000
_refine_ls_structure_factor_coef Fsqd
_refine_ls_weighting_details 'calc w=1/[\s^2^(Fo^2^)+(0.0788P)^2^+0.0000P] where P=(Fo^2^+2Fc^2^)/3'
_refine_ls_weighting_scheme calc
_refine_ls_wR_factor_gt 0.1505
_refine_ls_wR_factor_ref 0.1901
_reflns_number_gt 2567
_reflns_number_total 5962
_reflns_threshold_expression >2sigma(I)
_cod_data_source_file eCrystal-937.cif
_cod_data_source_block s92
_cod_depositor_comments
;
Citation :
Taylor, Peter G. and Horton, Peter N. and Hursthouse, Michael B. (2002) 
University of Southampton, Crystal Structure Report Archive. 
(doi:10.5258/ecrystals/937)

More at:
http://ecrystals.chem.soton.ac.uk/937/

The following automatic conversions were performed:

'_symmetry_cell_setting' value 'Triclinic' changed to 'triclinic'
according to the built-in table from CIF Core dictionary named
'cif_core.dic' version 2.4.1 from 2010-06-29.

Automatic conversion script
Id: cif_fix_values 3105 2015-03-04 15:46:00Z robertas 
;
_cod_original_sg_symbol_H-M P-1
_cod_database_code 1519465

loop_
_symmetry_equiv_pos_as_xyz
'x, y, z'
'-x, -y, -z'

loop_
_atom_site_label
_atom_site_type_symbol
_atom_site_fract_x
_atom_site_fract_y
_atom_site_fract_z
_atom_site_U_iso_or_equiv
_atom_site_adp_type
_atom_site_occupancy
_atom_site_symmetry_multiplicity
_atom_site_calc_flag
_atom_site_refinement_flags
_atom_site_disorder_assembly
_atom_site_disorder_group
Si1 Si -0.1780(2) 0.0873(2) 0.75161(9) 0.0348(6) Uani 1 1 d . . .
Si2 Si 0.1359(2) 0.0040(2) 0.68241(8) 0.0334(6) Uani 1 1 d . . .
Si3 Si 0.1710(2) -0.2819(2) 0.69802(8) 0.0324(6) Uani 1 1 d . . .
Si4 Si -0.1331(2) -0.1999(2) 0.78199(9) 0.0345(6) Uani 1 1 d . . .
Si5 Si -0.2751(3) 0.1976(2) 0.89783(11) 0.0708(9) Uani 1 1 d D . .
Si6 Si 0.1982(2) 0.1349(2) 0.79932(10) 0.0553(8) Uani 1 1 d D . .
Si7 Si 0.3232(2) -0.3789(2) 0.82610(9) 0.0505(7) Uani 1 1 d D . .
Si8 Si -0.1791(2) -0.3122(2) 0.92973(10) 0.0575(8) Uani 1 1 d D . .
O1 O -0.0274(4) 0.0589(4) 0.71029(18) 0.0356(12) Uani 1 1 d . . .
O2 O 0.1896(4) -0.1488(4) 0.67692(18) 0.0324(12) Uani 1 1 d . . .
O3 O 0.0199(4) -0.2554(4) 0.73980(19) 0.0353(12) Uani 1 1 d . . .
O4 O -0.1911(4) -0.0463(4) 0.77868(19) 0.0359(12) Uani 1 1 d . . .
O5 O -0.2009(4) 0.1752(4) 0.81728(19) 0.0392(13) Uani 1 1 d D . .
O6 O 0.2199(4) 0.0371(4) 0.73590(18) 0.0369(12) Uani 1 1 d D . .
O7 O 0.2839(4) -0.3645(4) 0.74744(19) 0.0358(12) Uani 1 1 d D . .
O8 O -0.1229(4) -0.2435(4) 0.86201(19) 0.0438(13) Uani 1 1 d D . .
C1 C -0.3087(7) 0.1683(7) 0.6943(3) 0.0295(19) Uani 1 1 d . . .
C2 C -0.4132(8) 0.2832(8) 0.7109(3) 0.041(2) Uani 1 1 d . . .
H2 H -0.4154 0.3245 0.7523 0.049 Uiso 1 1 calc R . .
C3 C -0.5152(8) 0.3402(7) 0.6688(4) 0.048(2) Uani 1 1 d . . .
H3 H -0.5863 0.4194 0.6813 0.058 Uiso 1 1 calc R . .
C4 C -0.5128(9) 0.2807(9) 0.6083(4) 0.054(2) Uani 1 1 d . . .
H4 H -0.5828 0.3189 0.5795 0.064 Uiso 1 1 calc R . .
C5 C -0.4099(8) 0.1673(8) 0.5899(4) 0.046(2) Uani 1 1 d . . .
H5 H -0.4081 0.1267 0.5484 0.055 Uiso 1 1 calc R . .
C6 C -0.3088(7) 0.1120(7) 0.6320(3) 0.038(2) Uani 1 1 d . . .
H6 H -0.2371 0.0337 0.6185 0.046 Uiso 1 1 calc R . .
C7 C 0.1617(7) 0.0762(6) 0.5959(3) 0.0318(19) Uani 1 1 d . . .
C8 C 0.0576(7) 0.1216(7) 0.5539(3) 0.044(2) Uani 1 1 d . . .
H8 H -0.0288 0.1155 0.5702 0.053 Uiso 1 1 calc R . .
C9 C 0.0769(8) 0.1754(7) 0.4892(3) 0.048(2) Uani 1 1 d . . .
H9 H 0.0036 0.2064 0.4619 0.057 Uiso 1 1 calc R . .
C10 C 0.2012(8) 0.1844(6) 0.4640(3) 0.041(2) Uani 1 1 d . . .
H10 H 0.2141 0.2211 0.4194 0.050 Uiso 1 1 calc R . .
C11 C 0.3064(7) 0.1402(6) 0.5037(3) 0.041(2) Uani 1 1 d . . .
H11 H 0.3930 0.1450 0.4865 0.049 Uiso 1 1 calc R . .
C12 C 0.2860(7) 0.0880(6) 0.5695(3) 0.0385(19) Uani 1 1 d . . .
H12 H 0.3589 0.0597 0.5971 0.046 Uiso 1 1 calc R . .
C13 C 0.1914(6) -0.3690(6) 0.6186(3) 0.0313(18) Uani 1 1 d . . .
C14 C 0.1247(7) -0.4535(6) 0.6159(3) 0.0366(19) Uani 1 1 d . . .
H14 H 0.0713 -0.4676 0.6570 0.044 Uiso 1 1 calc R . .
C15 C 0.1320(7) -0.5176(6) 0.5569(3) 0.041(2) Uani 1 1 d . . .
H15 H 0.0816 -0.5714 0.5569 0.050 Uiso 1 1 calc R . .
C16 C 0.2149(7) -0.5020(7) 0.4971(3) 0.044(2) Uani 1 1 d . . .
H16 H 0.2248 -0.5483 0.4564 0.053 Uiso 1 1 calc R . .
C17 C 0.2827(7) -0.4185(7) 0.4973(3) 0.049(2) Uani 1 1 d . . .
H17 H 0.3358 -0.4037 0.4562 0.058 Uiso 1 1 calc R . .
C18 C 0.2722(6) -0.3575(7) 0.5576(3) 0.041(2) Uani 1 1 d . . .
H18 H 0.3233 -0.3042 0.5575 0.049 Uiso 1 1 calc R . .
C19 C -0.2435(7) -0.2614(8) 0.7432(3) 0.0314(19) Uani 1 1 d . . .
C20 C -0.2063(7) -0.3932(8) 0.7364(3) 0.044(2) Uani 1 1 d . . .
H20 H -0.1260 -0.4501 0.7539 0.053 Uiso 1 1 calc R . .
C21 C -0.2856(9) -0.4416(8) 0.7045(4) 0.052(2) Uani 1 1 d . . .
H21 H -0.2584 -0.5309 0.6996 0.063 Uiso 1 1 calc R . .
C22 C -0.4039(9) -0.3596(10) 0.6798(3) 0.056(3) Uani 1 1 d . . .
H22 H -0.4570 -0.3929 0.6573 0.067 Uiso 1 1 calc R . .
C23 C -0.4449(8) -0.2311(9) 0.6875(3) 0.051(2) Uani 1 1 d . . .
H23 H -0.5273 -0.1753 0.6714 0.061 Uiso 1 1 calc R . .
C24 C -0.3652(8) -0.1820(8) 0.7190(3) 0.045(2) Uani 1 1 d . . .
H24 H -0.3944 -0.0925 0.7241 0.054 Uiso 1 1 calc R . .
C25 C -0.1854(12) 0.0674(8) 0.9525(4) 0.140(5) Uani 1 1 d D . .
H25A H -0.1633 -0.0133 0.9293 0.210 Uiso 1 1 calc R . .
H25B H -0.2437 0.0689 0.9969 0.210 Uiso 1 1 calc R . .
H25C H -0.1005 0.0759 0.9612 0.210 Uiso 1 1 calc R . .
C26 C -0.2929(9) 0.3515(7) 0.9251(4) 0.086(3) Uani 1 1 d D . .
H26A H -0.2019 0.3561 0.9229 0.129 Uiso 1 1 calc R . .
H26B H -0.3394 0.3656 0.9730 0.129 Uiso 1 1 calc R . .
H26C H -0.3472 0.4169 0.8944 0.129 Uiso 1 1 calc R . .
C27 C 0.1067(8) 0.3002(6) 0.7721(4) 0.074(3) Uani 1 1 d D . .
H27A H 0.1642 0.3248 0.7341 0.111 Uiso 1 1 calc R . .
H27B H 0.0866 0.3568 0.8116 0.111 Uiso 1 1 calc R . .
H27C H 0.0207 0.3071 0.7563 0.111 Uiso 1 1 calc R . .
C28 C 0.3650(7) 0.1095(7) 0.8241(4) 0.068(3) Uani 1 1 d D . .
H28A H 0.4050 0.0226 0.8423 0.102 Uiso 1 1 calc R . .
H28B H 0.3544 0.1703 0.8600 0.102 Uiso 1 1 calc R . .
H28C H 0.4254 0.1219 0.7833 0.102 Uiso 1 1 calc R . .
C29 C 0.2529(10) -0.2237(8) 0.8678(4) 0.106(4) Uani 1 1 d D . .
H29A H 0.2841 -0.1633 0.8386 0.159 Uiso 1 1 calc R . .
H29B H 0.2845 -0.2317 0.9133 0.159 Uiso 1 1 calc R . .
H29C H 0.1525 -0.1929 0.8737 0.159 Uiso 1 1 calc R . .
C30 C 0.2605(8) -0.4938(7) 0.8753(3) 0.069(3) Uani 1 1 d D . .
H30A H 0.1615 -0.4671 0.8745 0.103 Uiso 1 1 calc R . .
H30B H 0.2789 -0.4980 0.9236 0.103 Uiso 1 1 calc R . .
H30C H 0.3075 -0.5779 0.8543 0.103 Uiso 1 1 calc R . .
C31 C -0.0974(8) -0.2941(7) 1.0035(3) 0.070(3) Uani 1 1 d D . .
H31A H 0.0025 -0.3314 0.9917 0.105 Uiso 1 1 calc R . .
H31B H -0.1258 -0.3378 1.0446 0.105 Uiso 1 1 calc R . .
H31C H -0.1255 -0.2035 1.0134 0.105 Uiso 1 1 calc R . .
C32 C -0.3672(8) -0.2441(10) 0.9443(5) 0.135(4) Uani 1 1 d D . .
H32A H -0.3982 -0.1522 0.9512 0.203 Uiso 1 1 calc R . .
H32B H -0.4005 -0.2837 0.9857 0.203 Uiso 1 1 calc R . .
H32C H -0.4034 -0.2600 0.9038 0.203 Uiso 1 1 calc R . .
H5S H -0.420(4) 0.192(5) 0.898(3) 0.162 Uiso 1 1 d D . .
H6S H 0.112(5) 0.097(5) 0.860(2) 0.162 Uiso 1 1 d D . .
H7S H 0.473(3) -0.425(5) 0.827(3) 0.162 Uiso 1 1 d D . .
H8S H -0.121(5) -0.452(3) 0.912(3) 0.162 Uiso 1 1 d D . .

loop_
_atom_site_aniso_label
_atom_site_aniso_U_11
_atom_site_aniso_U_22
_atom_site_aniso_U_33
_atom_site_aniso_U_23
_atom_site_aniso_U_13
_atom_site_aniso_U_12
Si1 0.0342(15) 0.0316(17) 0.0367(11) -0.0041(10) -0.0009(9) -0.0107(13)
Si2 0.0336(15) 0.0299(18) 0.0357(10) -0.0014(9) -0.0038(9) -0.0108(14)
Si3 0.0316(15) 0.0294(17) 0.0350(11) -0.0032(9) -0.0038(9) -0.0094(13)
Si4 0.0348(15) 0.0339(18) 0.0346(10) -0.0026(9) 0.0004(9) -0.0141(14)
Si5 0.104(2) 0.061(2) 0.0452(13) -0.0159(13) 0.0076(13) -0.0324(19)
Si6 0.0677(19) 0.047(2) 0.0569(13) -0.0035(12) -0.0191(12) -0.0235(17)
Si7 0.0674(18) 0.0503(19) 0.0406(12) 0.0053(11) -0.0180(11) -0.0265(16)
Si8 0.0659(19) 0.070(2) 0.0440(12) 0.0129(12) -0.0067(11) -0.0360(17)
O1 0.020(3) 0.034(3) 0.045(3) 0.004(2) -0.004(2) -0.003(3)
O2 0.037(3) 0.016(3) 0.041(2) -0.002(2) -0.002(2) -0.008(3)
O3 0.028(3) 0.025(3) 0.050(3) -0.009(2) 0.001(2) -0.007(3)
O4 0.039(3) 0.019(4) 0.047(3) -0.010(2) 0.000(2) -0.008(3)
O5 0.035(3) 0.033(4) 0.048(3) -0.005(2) -0.006(2) -0.010(3)
O6 0.043(3) 0.027(3) 0.037(2) -0.004(2) -0.008(2) -0.007(3)
O7 0.027(3) 0.035(3) 0.039(2) -0.003(2) -0.010(2) -0.003(3)
O8 0.047(3) 0.048(4) 0.038(2) 0.000(2) -0.005(2) -0.020(3)
C1 0.023(5) 0.022(6) 0.039(4) -0.006(4) 0.002(3) -0.004(5)
C2 0.033(6) 0.037(7) 0.050(4) -0.004(4) -0.004(4) -0.009(6)
C3 0.030(6) 0.025(6) 0.076(6) -0.008(5) -0.002(4) 0.005(5)
C4 0.041(6) 0.051(8) 0.069(6) 0.003(5) -0.015(4) -0.014(6)
C5 0.041(6) 0.043(7) 0.053(5) -0.007(5) -0.016(4) -0.009(6)
C6 0.029(5) 0.033(6) 0.048(4) -0.006(4) 0.006(4) -0.009(5)
C7 0.032(5) 0.021(5) 0.040(4) -0.005(3) -0.008(3) -0.005(5)
C8 0.034(5) 0.053(6) 0.044(4) 0.003(4) -0.005(4) -0.014(5)
C9 0.045(6) 0.046(6) 0.048(4) 0.001(4) -0.018(4) -0.009(5)
C10 0.057(6) 0.038(6) 0.030(4) -0.009(3) -0.001(4) -0.018(5)
C11 0.041(6) 0.044(6) 0.041(4) -0.003(4) 0.003(4) -0.021(5)
C12 0.036(5) 0.037(6) 0.041(4) -0.008(4) -0.006(3) -0.010(5)
C13 0.026(5) 0.028(6) 0.034(4) 0.002(3) -0.009(3) -0.002(4)
C14 0.041(5) 0.035(6) 0.031(4) -0.004(3) 0.001(3) -0.012(5)
C15 0.044(5) 0.037(6) 0.042(4) -0.006(4) -0.004(4) -0.012(5)
C16 0.047(6) 0.038(6) 0.038(4) -0.012(4) -0.007(4) -0.003(5)
C17 0.055(6) 0.046(6) 0.043(4) -0.003(4) 0.007(4) -0.021(5)
C18 0.040(5) 0.056(6) 0.034(4) -0.002(4) -0.007(3) -0.027(5)
C19 0.024(5) 0.028(6) 0.034(4) -0.002(3) -0.001(3) -0.001(5)
C20 0.030(5) 0.043(7) 0.048(4) -0.007(4) 0.005(3) -0.003(5)
C21 0.054(7) 0.043(7) 0.067(5) -0.010(4) -0.003(5) -0.027(6)
C22 0.042(7) 0.084(9) 0.051(5) -0.016(5) 0.001(4) -0.034(7)
C23 0.028(6) 0.057(8) 0.062(5) 0.001(5) -0.003(4) -0.011(6)
C24 0.041(6) 0.052(7) 0.047(4) -0.006(4) 0.003(4) -0.025(6)
C25 0.260(14) 0.054(8) 0.053(6) 0.004(5) -0.008(7) -0.004(8)
C26 0.139(9) 0.051(7) 0.061(5) -0.012(5) -0.027(5) -0.020(6)
C27 0.093(7) 0.016(7) 0.109(7) 0.003(5) -0.055(6) -0.001(6)
C28 0.063(6) 0.052(7) 0.097(6) -0.022(5) -0.015(5) -0.025(6)
C29 0.199(11) 0.064(8) 0.054(5) -0.012(5) -0.031(6) -0.041(7)
C30 0.093(7) 0.063(7) 0.055(5) 0.006(4) -0.001(4) -0.040(6)
C31 0.109(7) 0.073(7) 0.032(4) 0.003(4) -0.008(4) -0.038(6)
C32 0.066(7) 0.231(13) 0.090(7) 0.045(8) 0.006(6) -0.049(8)

loop_
_atom_type_symbol
_atom_type_description
_atom_type_scat_dispersion_real
_atom_type_scat_dispersion_imag
_atom_type_scat_source
C C 0.0033 0.0016 'International Tables Vol C Tables 4.2.6.8 and 6.1.1.4'
H H 0.0000 0.0000 'International Tables Vol C Tables 4.2.6.8 and 6.1.1.4'
O O 0.0106 0.0060 'International Tables Vol C Tables 4.2.6.8 and 6.1.1.4'
Si Si 0.0817 0.0704 'International Tables Vol C Tables 4.2.6.8 and 6.1.1.4'

loop_
_geom_angle_atom_site_label_1
_geom_angle_atom_site_label_2
_geom_angle_atom_site_label_3
_geom_angle
_geom_angle_site_symmetry_1
_geom_angle_site_symmetry_3
O1 Si1 O5 109.5(2) . .
O1 Si1 O4 108.7(2) . .
O5 Si1 O4 109.2(2) . .
O1 Si1 C1 110.3(2) . .
O5 Si1 C1 109.6(3) . .
O4 Si1 C1 109.4(3) . .
O6 Si2 O2 108.0(2) . .
O6 Si2 O1 110.6(2) . .
O2 Si2 O1 109.2(2) . .
O6 Si2 C7 110.8(3) . .
O2 Si2 C7 110.4(2) . .
O1 Si2 C7 108.0(3) . .
O2 Si3 O3 109.8(2) . .
O2 Si3 O7 109.8(2) . .
O3 Si3 O7 108.8(2) . .
O2 Si3 C13 108.8(2) . .
O3 Si3 C13 109.3(3) . .
O7 Si3 C13 110.3(3) . .
O8 Si4 O4 107.9(2) . .
O8 Si4 O3 107.8(2) . .
O4 Si4 O3 109.5(2) . .
O8 Si4 C19 111.9(2) . .
O4 Si4 C19 110.8(3) . .
O3 Si4 C19 108.9(3) . .
O5 Si5 C26 109.5(3) . .
O5 Si5 C25 110.4(3) . .
C26 Si5 C25 114.6(4) . .
O5 Si5 H5S 106(2) . .
C26 Si5 H5S 109.5(19) . .
C25 Si5 H5S 106.2(19) . .
O6 Si6 C28 108.5(3) . .
O6 Si6 C27 110.1(3) . .
C28 Si6 C27 113.0(3) . .
O6 Si6 H6S 106(2) . .
C28 Si6 H6S 109.3(19) . .
C27 Si6 H6S 110(2) . .
O7 Si7 C29 109.9(3) . .
O7 Si7 C30 109.7(3) . .
C29 Si7 C30 111.7(4) . .
O7 Si7 H7S 112(2) . .
C29 Si7 H7S 106(2) . .
C30 Si7 H7S 108(2) . .
O8 Si8 C32 109.7(3) . .
O8 Si8 C31 107.4(3) . .
C32 Si8 C31 114.1(4) . .
O8 Si8 H8S 104(2) . .
C32 Si8 H8S 114(2) . .
C31 Si8 H8S 107(2) . .
Si1 O1 Si2 166.4(3) . .
Si3 O2 Si2 150.5(3) . .
Si3 O3 Si4 168.6(3) . .
Si4 O4 Si1 151.9(3) . .
Si1 O5 Si5 141.2(3) . .
Si2 O6 Si6 141.2(3) . .
Si3 O7 Si7 144.0(3) . .
Si4 O8 Si8 147.1(3) . .
C2 C1 C6 117.0(7) . .
C2 C1 Si1 122.3(5) . .
C6 C1 Si1 120.7(6) . .
C1 C2 C3 121.7(7) . .
C1 C2 H2 119.2 . .
C3 C2 H2 119.2 . .
C4 C3 C2 119.6(8) . .
C4 C3 H3 120.2 . .
C2 C3 H3 120.2 . .
C5 C4 C3 120.2(8) . .
C5 C4 H4 119.9 . .
C3 C4 H4 119.9 . .
C4 C5 C6 119.7(7) . .
C4 C5 H5 120.2 . .
C6 C5 H5 120.2 . .
C5 C6 C1 121.9(7) . .
C5 C6 H6 119.1 . .
C1 C6 H6 119.1 . .
C8 C7 C12 116.7(6) . .
C8 C7 Si2 121.6(5) . .
C12 C7 Si2 121.7(5) . .
C9 C8 C7 121.6(7) . .
C9 C8 H8 119.2 . .
C7 C8 H8 119.2 . .
C10 C9 C8 120.5(7) . .
C10 C9 H9 119.7 . .
C8 C9 H9 119.7 . .
C11 C10 C9 119.6(6) . .
C11 C10 H10 120.2 . .
C9 C10 H10 120.2 . .
C10 C11 C12 119.8(6) . .
C10 C11 H11 120.1 . .
C12 C11 H11 120.1 . .
C7 C12 C11 121.8(6) . .
C7 C12 H12 119.1 . .
C11 C12 H12 119.1 . .
C18 C13 C14 114.9(6) . .
C18 C13 Si3 123.9(5) . .
C14 C13 Si3 121.1(4) . .
C15 C14 C13 123.6(6) . .
C15 C14 H14 118.2 . .
C13 C14 H14 118.2 . .
C14 C15 C16 118.7(6) . .
C14 C15 H15 120.6 . .
C16 C15 H15 120.6 . .
C17 C16 C15 119.6(6) . .
C17 C16 H16 120.2 . .
C15 C16 H16 120.2 . .
C18 C17 C16 119.1(6) . .
C18 C17 H17 120.4 . .
C16 C17 H17 120.4 . .
C17 C18 C13 123.8(6) . .
C17 C18 H18 118.1 . .
C13 C18 H18 118.1 . .
C24 C19 C20 117.4(6) . .
C24 C19 Si4 122.7(6) . .
C20 C19 Si4 120.0(6) . .
C21 C20 C19 120.8(7) . .
C21 C20 H20 119.6 . .
C19 C20 H20 119.6 . .
C22 C21 C20 120.0(8) . .
C22 C21 H21 120.0 . .
C20 C21 H21 120.0 . .
C23 C22 C21 120.4(8) . .
C23 C22 H22 119.8 . .
C21 C22 H22 119.8 . .
C22 C23 C24 119.8(8) . .
C22 C23 H23 120.1 . .
C24 C23 H23 120.1 . .
C23 C24 C19 121.5(8) . .
C23 C24 H24 119.3 . .
C19 C24 H24 119.3 . .
Si5 C25 H25A 109.5 . .
Si5 C25 H25B 109.5 . .
H25A C25 H25B 109.5 . .
Si5 C25 H25C 109.5 . .
H25A C25 H25C 109.5 . .
H25B C25 H25C 109.5 . .
Si5 C26 H26A 109.5 . .
Si5 C26 H26B 109.5 . .
H26A C26 H26B 109.5 . .
Si5 C26 H26C 109.5 . .
H26A C26 H26C 109.5 . .
H26B C26 H26C 109.5 . .
Si6 C27 H27A 109.5 . .
Si6 C27 H27B 109.5 . .
H27A C27 H27B 109.5 . .
Si6 C27 H27C 109.5 . .
H27A C27 H27C 109.5 . .
H27B C27 H27C 109.5 . .
Si6 C28 H28A 109.5 . .
Si6 C28 H28B 109.5 . .
H28A C28 H28B 109.5 . .
Si6 C28 H28C 109.5 . .
H28A C28 H28C 109.5 . .
H28B C28 H28C 109.5 . .
Si7 C29 H29A 109.5 . .
Si7 C29 H29B 109.5 . .
H29A C29 H29B 109.5 . .
Si7 C29 H29C 109.5 . .
H29A C29 H29C 109.5 . .
H29B C29 H29C 109.5 . .
Si7 C30 H30A 109.5 . .
Si7 C30 H30B 109.5 . .
H30A C30 H30B 109.5 . .
Si7 C30 H30C 109.5 . .
H30A C30 H30C 109.5 . .
H30B C30 H30C 109.5 . .
Si8 C31 H31A 109.5 . .
Si8 C31 H31B 109.5 . .
H31A C31 H31B 109.5 . .
Si8 C31 H31C 109.5 . .
H31A C31 H31C 109.5 . .
H31B C31 H31C 109.5 . .
Si8 C32 H32A 109.5 . .
Si8 C32 H32B 109.5 . .
H32A C32 H32B 109.5 . .
Si8 C32 H32C 109.5 . .
H32A C32 H32C 109.5 . .
H32B C32 H32C 109.5 . .

loop_
_geom_bond_atom_site_label_1
_geom_bond_atom_site_label_2
_geom_bond_distance
_geom_bond_site_symmetry_2
Si1 O1 1.603(4) .
Si1 O5 1.606(4) .
Si1 O4 1.617(4) .
Si1 C1 1.837(7) .
Si2 O6 1.610(4) .
Si2 O2 1.614(4) .
Si2 O1 1.626(4) .
Si2 C7 1.849(6) .
Si3 O2 1.612(4) .
Si3 O3 1.613(4) .
Si3 O7 1.618(4) .
Si3 C13 1.831(6) .
Si4 O8 1.607(4) .
Si4 O4 1.616(4) .
Si4 O3 1.617(4) .
Si4 C19 1.835(7) .
Si5 O5 1.636(4) .
Si5 C26 1.791(7) .
Si5 C25 1.803(8) .
Si5 H5S 1.55(3) .
Si6 O6 1.646(4) .
Si6 C28 1.815(7) .
Si6 C27 1.841(7) .
Si6 H6S 1.52(3) .
Si7 O7 1.626(4) .
Si7 C29 1.827(7) .
Si7 C30 1.828(6) .
Si7 H7S 1.48(3) .
Si8 O8 1.634(4) .
Si8 C32 1.834(8) .
Si8 C31 1.841(6) .
Si8 H8S 1.52(3) .
C1 C2 1.378(8) .
C1 C6 1.407(8) .
C2 C3 1.389(8) .
C2 H2 0.9500 .
C3 C4 1.387(9) .
C3 H3 0.9500 .
C4 C5 1.366(9) .
C4 H4 0.9500 .
C5 C6 1.378(8) .
C5 H5 0.9500 .
C6 H6 0.9500 .
C7 C8 1.391(8) .
C7 C12 1.393(8) .
C8 C9 1.382(8) .
C8 H8 0.9500 .
C9 C10 1.375(8) .
C9 H9 0.9500 .
C10 C11 1.371(8) .
C10 H10 0.9500 .
C11 C12 1.394(8) .
C11 H11 0.9500 .
C12 H12 0.9500 .
C13 C18 1.386(8) .
C13 C14 1.394(8) .
C14 C15 1.376(7) .
C14 H14 0.9500 .
C15 C16 1.392(8) .
C15 H15 0.9500 .
C16 C17 1.387(8) .
C16 H16 0.9500 .
C17 C18 1.369(8) .
C17 H17 0.9500 .
C18 H18 0.9500 .
C19 C24 1.397(8) .
C19 C20 1.405(8) .
C20 C21 1.393(9) .
C20 H20 0.9500 .
C21 C22 1.384(9) .
C21 H21 0.9500 .
C22 C23 1.367(9) .
C22 H22 0.9500 .
C23 C24 1.396(9) .
C23 H23 0.9500 .
C24 H24 0.9500 .
C25 H25A 0.9800 .
C25 H25B 0.9800 .
C25 H25C 0.9800 .
C26 H26A 0.9800 .
C26 H26B 0.9800 .
C26 H26C 0.9800 .
C27 H27A 0.9800 .
C27 H27B 0.9800 .
C27 H27C 0.9800 .
C28 H28A 0.9800 .
C28 H28B 0.9800 .
C28 H28C 0.9800 .
C29 H29A 0.9800 .
C29 H29B 0.9800 .
C29 H29C 0.9800 .
C30 H30A 0.9800 .
C30 H30B 0.9800 .
C30 H30C 0.9800 .
C31 H31A 0.9800 .
C31 H31B 0.9800 .
C31 H31C 0.9800 .
C32 H32A 0.9800 .
C32 H32B 0.9800 .
C32 H32C 0.9800 .
